data_7134417
loop_
_publ_author_name
'Debnath, Bijoy'
'Mandal, Santu'
'Saha, Sharajit'
'Karjee, Pallab'
'Punniyamurthy, Tharmalingam'

_publ_section_title
;
 Rh-catalyzed [3+3]-annulation of quinolines with cyclopropenones: access
 to functionalized 2-quinolones
;
_journal_issue 43
_journal_name_full 'Chemical Communications'
_journal_page_first 7875
_journal_page_last 7878
_journal_paper_doi 10.1039/D5CC01183C
_journal_volume 61
_journal_year 2025
_chemical_formula_moiety 'C24 H17 N O'
_chemical_formula_sum 'C24 H17 N O'
_chemical_formula_weight 335.38
_chemical_name_systematic BDN_541
_space_group_crystal_system orthorhombic
_space_group_IT_number 61
_space_group_name_Hall '-P 2ac 2ab'
_space_group_name_H-M_alt 'P b c a'
_atom_sites_solution_hydrogens mixed
_audit_creation_method SHELXL-2019/1
_audit_update_record
;
2024-09-09 deposited with the CCDC.	2025-04-22 downloaded from the CCDC.
;
_cell_angle_alpha 90
_cell_angle_beta 90
_cell_angle_gamma 90
_cell_formula_units_Z 8
_cell_length_a 6.9180(7)
_cell_length_b 16.8553(17)
_cell_length_c 29.099(3)
_cell_measurement_reflns_used 9947
_cell_measurement_temperature 295(2)
_cell_measurement_theta_max 26.30
_cell_measurement_theta_min 2.52
_cell_volume 3393.1(6)
_computing_structure_refinement 'SHELXL-2019/1 (Sheldrick, 2019)'
_diffrn_ambient_temperature 295(2)
_diffrn_measured_fraction_theta_full 0.987
_diffrn_measured_fraction_theta_max 0.983
_diffrn_measurement_device_type 'Bruker APEX-II CCD'
_diffrn_measurement_method '\f and \w scans'
_diffrn_radiation_type MoK\a
_diffrn_radiation_wavelength 0.71073
_diffrn_reflns_av_R_equivalents 0.0790
_diffrn_reflns_av_unetI/netI 0.0354
_diffrn_reflns_Laue_measured_fraction_full 0.987
_diffrn_reflns_Laue_measured_fraction_max 0.983
_diffrn_reflns_limit_h_max 8
_diffrn_reflns_limit_h_min -8
_diffrn_reflns_limit_k_max 21
_diffrn_reflns_limit_k_min -21
_diffrn_reflns_limit_l_max 36
_diffrn_reflns_limit_l_min -36
_diffrn_reflns_number 72142
_diffrn_reflns_point_group_measured_fraction_full 0.987
_diffrn_reflns_point_group_measured_fraction_max 0.983
_diffrn_reflns_theta_full 25.242
_diffrn_reflns_theta_max 26.392
_diffrn_reflns_theta_min 2.516
_exptl_absorpt_coefficient_mu 0.080
_exptl_crystal_colour colorless
_exptl_crystal_density_diffrn 1.313
_exptl_crystal_description block
_exptl_crystal_F_000 1408
_exptl_crystal_recrystallization_method 'Re-crystallisation from solvent: ACETONITRILE'
_exptl_crystal_size_max 0.27
_exptl_crystal_size_mid 0.24
_exptl_crystal_size_min 0.20
_refine_diff_density_max 0.161
_refine_diff_density_min -0.140
_refine_diff_density_rms 0.038
_refine_ls_extinction_coef 0.0021(4)
_refine_ls_extinction_expression Fc^*^=kFc[1+0.001xFc^2^\l^3^/sin(2\q)]^-1/4^
_refine_ls_extinction_method 'SHELXL-2019/1 (Sheldrick 2019)'
_refine_ls_goodness_of_fit_ref 1.110
_refine_ls_hydrogen_treatment mixed
_refine_ls_matrix_type full
_refine_ls_number_parameters 244
_refine_ls_number_reflns 3429
_refine_ls_number_restraints 0
_refine_ls_restrained_S_all 1.110
_refine_ls_R_factor_all 0.1169
_refine_ls_R_factor_gt 0.0591
_refine_ls_shift/su_max 0.000
_refine_ls_shift/su_mean 0.000
_refine_ls_structure_factor_coef Fsqd
_refine_ls_weighting_details 'w=1/[\s^2^(Fo^2^)+(0.0268P)^2^+1.9895P] where P=(Fo^2^+2Fc^2^)/3'
_refine_ls_weighting_scheme calc
_refine_ls_wR_factor_gt 0.0999
_refine_ls_wR_factor_ref 0.1247
_reflns_Friedel_coverage 0.000
_reflns_number_gt 2109
_reflns_number_total 3429
_reflns_threshold_expression 'I > 2\s(I)'
_cod_data_source_file d5cc01183c2.cif
_cod_data_source_block bdn_541
_cod_depositor_comments 'Adding full bibliography for 7134416--7134417.cif.'
_cod_database_code 7134417
_shelx_shelxl_version_number 2019/1
_shelx_space_group_comment
;
The symmetry employed for this shelxl refinement is uniquely defined
by the following loop, which should always be used as a source of
symmetry information in preference to the above space-group names.
They are only intended as comments.
;

loop_
_space_group_symop_operation_xyz
'x, y, z'
'-x+1/2, -y, z+1/2'
'-x, y+1/2, -z+1/2'
'x+1/2, -y+1/2, -z'
'-x, -y, -z'
'x-1/2, y, -z-1/2'
'x, -y-1/2, z-1/2'
'-x-1/2, y-1/2, z'

loop_
_atom_site_label
_atom_site_type_symbol
_atom_site_fract_x
_atom_site_fract_y
_atom_site_fract_z
_atom_site_U_iso_or_equiv
_atom_site_adp_type
_atom_site_occupancy
_atom_site_site_symmetry_order
_atom_site_calc_flag
_atom_site_refinement_flags_posn
_atom_site_refinement_flags_adp
_atom_site_refinement_flags_occupancy
_atom_site_disorder_assembly
_atom_site_disorder_group
O1 O 0.4962(3) 0.17829(11) 0.79486(6) 0.0622(5) Uani 1 1 d . . . . .
N1 N 0.5412(3) 0.26522(10) 0.73642(6) 0.0399(5) Uani 1 1 d . . . . .
C1 C 0.3259(4) 0.10318(14) 0.62679(8) 0.0555(7) Uani 1 1 d . . . . .
H1 H 0.226307 0.118397 0.646372 0.067 Uiso 1 1 calc R U . . .
C2 C 0.3033(4) 0.03724(15) 0.59913(9) 0.0648(8) Uani 1 1 d . . . . .
H2 H 0.188053 0.008870 0.599950 0.078 Uiso 1 1 calc R U . . .
C3 C 0.4488(5) 0.01331(15) 0.57055(9) 0.0650(8) Uani 1 1 d . . . . .
H3 H 0.432662 -0.031037 0.551929 0.078 Uiso 1 1 calc R U . . .
C4 C 0.6181(4) 0.05490(15) 0.56951(9) 0.0634(8) Uani 1 1 d . . . . .
H4 H 0.718160 0.038337 0.550445 0.076 Uiso 1 1 calc R U . . .
C5 C 0.6415(4) 0.12153(14) 0.59666(8) 0.0552(7) Uani 1 1 d . . . . .
H5 H 0.756925 0.149743 0.595449 0.066 Uiso 1 1 calc R U . . .
C6 C 0.4950(3) 0.14673(12) 0.62564(7) 0.0432(6) Uani 1 1 d . . . . .
C7 C 0.5224(3) 0.21703(12) 0.65566(7) 0.0401(5) Uani 1 1 d . . . . .
C8 C 0.5543(3) 0.29057(12) 0.64015(7) 0.0407(5) Uani 1 1 d . . . . .
C9 C 0.3827(4) 0.30850(15) 0.56559(8) 0.0613(7) Uani 1 1 d . . . . .
H9 H 0.268712 0.293921 0.580281 0.074 Uiso 1 1 calc R U . . .
C10 C 0.3790(5) 0.32848(17) 0.51959(9) 0.0741(9) Uani 1 1 d . . . . .
H10 H 0.262837 0.326993 0.503513 0.089 Uiso 1 1 calc R U . . .
C11 C 0.5444(5) 0.35034(17) 0.49763(10) 0.0768(9) Uani 1 1 d . . . . .
H11 H 0.540999 0.364213 0.466703 0.092 Uiso 1 1 calc R U . . .
C12 C 0.7146(5) 0.35187(17) 0.52098(9) 0.0739(8) Uani 1 1 d . . . . .
H12 H 0.827905 0.366380 0.505968 0.089 Uiso 1 1 calc R U . . .
C13 C 0.7192(4) 0.33183(15) 0.56708(9) 0.0624(7) Uani 1 1 d . . . . .
H13 H 0.836055 0.333185 0.582853 0.075 Uiso 1 1 calc R U . . .
C14 C 0.5534(4) 0.30993(12) 0.58996(8) 0.0450(6) Uani 1 1 d . . . . .
C15 C 0.5821(3) 0.35612(12) 0.67261(8) 0.0421(5) Uani 1 1 d . . . . .
C16 C 0.6124(3) 0.43344(13) 0.65840(9) 0.0524(6) Uani 1 1 d . . . . .
H16 H 0.617074 0.444233 0.627075 0.063 Uiso 1 1 calc R U . . .
C17 C 0.6361(4) 0.49554(14) 0.68929(10) 0.0632(7) Uani 1 1 d . . . . .
H17 H 0.654994 0.547003 0.678667 0.076 Uiso 1 1 calc R U . . .
C18 C 0.6314(4) 0.48049(15) 0.73502(10) 0.0615(7) Uani 1 1 d . . . . .
H18 H 0.648049 0.521990 0.755705 0.074 Uiso 1 1 calc R U . . .
C19 C 0.6018(3) 0.40318(13) 0.75171(8) 0.0485(6) Uani 1 1 d . . . . .
C20 C 0.5762(3) 0.34147(12) 0.72030(7) 0.0404(5) Uani 1 1 d . . . . .
C21 C 0.5934(3) 0.38515(17) 0.79949(9) 0.0580(7) Uani 1 1 d . . . . .
H21 H 0.611690 0.425488 0.820855 0.070 Uiso 1 1 calc R U . . .
C22 C 0.5599(4) 0.31158(17) 0.81411(9) 0.0580(7) Uani 1 1 d . . . . .
H22 H 0.555697 0.301810 0.845551 0.070 Uiso 1 1 calc R U . . .
C23 C 0.5300(3) 0.24712(16) 0.78294(8) 0.0485(6) Uani 1 1 d . . . . .
C24 C 0.5152(4) 0.19718(14) 0.70567(8) 0.0432(6) Uani 1 1 d . . . . .
H24A H 0.613(3) 0.1565(13) 0.7147(7) 0.058(7) Uiso 1 1 d . . . . .
H24B H 0.389(4) 0.1701(13) 0.7132(8) 0.059(7) Uiso 1 1 d . . . . .

loop_
_atom_site_aniso_label
_atom_site_aniso_U_11
_atom_site_aniso_U_22
_atom_site_aniso_U_33
_atom_site_aniso_U_23
_atom_site_aniso_U_13
_atom_site_aniso_U_12
O1 0.0671(13) 0.0673(12) 0.0520(11) 0.0139(9) -0.0015(9) -0.0048(10)
N1 0.0377(11) 0.0437(10) 0.0382(11) 0.0019(8) -0.0013(8) 0.0028(9)
C1 0.0590(17) 0.0532(15) 0.0543(15) -0.0032(12) 0.0065(13) -0.0075(13)
C2 0.076(2) 0.0543(16) 0.0643(17) -0.0033(14) -0.0011(16) -0.0175(15)
C3 0.099(2) 0.0450(15) 0.0508(16) -0.0048(12) 0.0002(16) -0.0031(16)
C4 0.082(2) 0.0504(15) 0.0581(16) -0.0062(13) 0.0167(15) 0.0063(15)
C5 0.0584(17) 0.0490(14) 0.0582(15) -0.0018(13) 0.0103(13) -0.0002(12)
C6 0.0552(15) 0.0368(12) 0.0377(12) 0.0051(10) 0.0005(11) 0.0033(11)
C7 0.0386(13) 0.0393(12) 0.0423(13) 0.0025(10) 0.0006(10) 0.0023(10)
C8 0.0387(13) 0.0419(12) 0.0416(13) 0.0021(10) -0.0025(10) 0.0019(10)
C9 0.0609(18) 0.0717(17) 0.0514(16) 0.0094(13) -0.0051(14) -0.0033(14)
C10 0.080(2) 0.088(2) 0.0549(18) 0.0114(15) -0.0174(16) -0.0029(17)
C11 0.102(3) 0.077(2) 0.0512(17) 0.0121(15) -0.0039(18) -0.0071(19)
C12 0.080(2) 0.085(2) 0.0569(18) 0.0108(15) 0.0135(16) -0.0138(17)
C13 0.0600(18) 0.0752(18) 0.0521(16) 0.0105(13) -0.0017(14) -0.0095(15)
C14 0.0524(15) 0.0388(12) 0.0438(13) 0.0023(10) -0.0017(12) -0.0001(11)
C15 0.0361(13) 0.0398(12) 0.0505(14) 0.0009(11) -0.0023(11) 0.0047(10)
C16 0.0547(16) 0.0416(13) 0.0607(16) 0.0046(12) -0.0040(13) 0.0017(12)
C17 0.0690(19) 0.0413(14) 0.079(2) -0.0010(14) -0.0060(16) 0.0000(13)
C18 0.0572(18) 0.0473(15) 0.080(2) -0.0187(14) -0.0056(15) 0.0002(13)
C19 0.0359(13) 0.0528(14) 0.0569(15) -0.0119(13) -0.0022(11) 0.0033(11)
C20 0.0297(12) 0.0429(13) 0.0485(14) -0.0038(11) -0.0026(10) 0.0037(10)
C21 0.0462(15) 0.0732(19) 0.0546(16) -0.0224(14) -0.0044(13) 0.0034(14)
C22 0.0500(16) 0.0792(19) 0.0448(14) -0.0060(14) 0.0001(12) 0.0027(14)
C23 0.0361(14) 0.0618(16) 0.0476(15) 0.0035(13) -0.0010(11) 0.0035(12)
C24 0.0480(15) 0.0386(13) 0.0429(13) 0.0008(10) -0.0019(12) 0.0009(12)

loop_
_atom_type_symbol
_atom_type_description
_atom_type_scat_dispersion_real
_atom_type_scat_dispersion_imag
_atom_type_scat_source
C C 0.0033 0.0016 'International Tables Vol C Tables 4.2.6.8 and 6.1.1.4'
H H 0.0000 0.0000 'International Tables Vol C Tables 4.2.6.8 and 6.1.1.4'
N N 0.0061 0.0033 'International Tables Vol C Tables 4.2.6.8 and 6.1.1.4'
O O 0.0106 0.0060 'International Tables Vol C Tables 4.2.6.8 and 6.1.1.4'

loop_
_geom_angle_atom_site_label_1
_geom_angle_atom_site_label_2
_geom_angle_atom_site_label_3
_geom_angle
_geom_angle_site_symmetry_1
_geom_angle_site_symmetry_3
_geom_angle_publ_flag
C20 N1 C23 122.79(19) . . ?
C20 N1 C24 122.62(18) . . ?
C23 N1 C24 114.59(19) . . ?
C2 C1 C6 120.6(2) . . ?
C2 C1 H1 119.7 . . ?
C6 C1 H1 119.7 . . ?
C3 C2 C1 120.6(3) . . ?
C3 C2 H2 119.7 . . ?
C1 C2 H2 119.7 . . ?
C4 C3 C2 119.6(2) . . ?
C4 C3 H3 120.2 . . ?
C2 C3 H3 120.2 . . ?
C3 C4 C5 120.3(3) . . ?
C3 C4 H4 119.8 . . ?
C5 C4 H4 119.8 . . ?
C4 C5 C6 120.7(2) . . ?
C4 C5 H5 119.6 . . ?
C6 C5 H5 119.6 . . ?
C1 C6 C5 118.1(2) . . ?
C1 C6 C7 121.2(2) . . ?
C5 C6 C7 120.6(2) . . ?
C8 C7 C6 124.2(2) . . ?
C8 C7 C24 122.8(2) . . ?
C6 C7 C24 112.97(18) . . ?
C7 C8 C15 120.2(2) . . ?
C7 C8 C14 122.05(19) . . ?
C15 C8 C14 117.71(18) . . ?
C14 C9 C10 120.7(3) . . ?
C14 C9 H9 119.6 . . ?
C10 C9 H9 119.6 . . ?
C11 C10 C9 120.4(3) . . ?
C11 C10 H10 119.8 . . ?
C9 C10 H10 119.8 . . ?
C12 C11 C10 119.9(3) . . ?
C12 C11 H11 120.1 . . ?
C10 C11 H11 120.1 . . ?
C11 C12 C13 120.0(3) . . ?
C11 C12 H12 120.0 . . ?
C13 C12 H12 120.0 . . ?
C14 C13 C12 121.0(3) . . ?
C14 C13 H13 119.5 . . ?
C12 C13 H13 119.5 . . ?
C13 C14 C9 118.0(2) . . ?
C13 C14 C8 121.8(2) . . ?
C9 C14 C8 120.1(2) . . ?
C16 C15 C20 117.6(2) . . ?
C16 C15 C8 122.5(2) . . ?
C20 C15 C8 119.88(19) . . ?
C15 C16 C17 122.3(2) . . ?
C15 C16 H16 118.9 . . ?
C17 C16 H16 118.9 . . ?
C18 C17 C16 119.4(2) . . ?
C18 C17 H17 120.3 . . ?
C16 C17 H17 120.3 . . ?
C17 C18 C19 121.1(2) . . ?
C17 C18 H18 119.5 . . ?
C19 C18 H18 119.5 . . ?
C20 C19 C18 118.9(2) . . ?
C20 C19 C21 118.4(2) . . ?
C18 C19 C21 122.8(2) . . ?
N1 C20 C19 119.4(2) . . ?
N1 C20 C15 119.94(19) . . ?
C19 C20 C15 120.7(2) . . ?
C22 C21 C19 121.2(2) . . ?
C22 C21 H21 119.4 . . ?
C19 C21 H21 119.4 . . ?
C21 C22 C23 122.0(2) . . ?
C21 C22 H22 119.0 . . ?
C23 C22 H22 119.0 . . ?
O1 C23 N1 119.4(2) . . ?
O1 C23 C22 124.3(2) . . ?
N1 C23 C22 116.3(2) . . ?
N1 C24 C7 114.55(18) . . ?
N1 C24 H24A 107.1(13) . . ?
C7 C24 H24A 112.8(13) . . ?
N1 C24 H24B 109.1(13) . . ?
C7 C24 H24B 110.0(13) . . ?
H24A C24 H24B 102.5(18) . . ?

loop_
_geom_bond_atom_site_label_1
_geom_bond_atom_site_label_2
_geom_bond_distance
_geom_bond_site_symmetry_2
_geom_bond_publ_flag
O1 C23 1.233(3) . ?
N1 C20 1.390(3) . ?
N1 C23 1.390(3) . ?
N1 C24 1.466(3) . ?
C1 C2 1.381(3) . ?
C1 C6 1.382(3) . ?
C1 H1 0.9300 . ?
C2 C3 1.367(4) . ?
C2 H2 0.9300 . ?
C3 C4 1.365(4) . ?
C3 H3 0.9300 . ?
C4 C5 1.382(3) . ?
C4 H4 0.9300 . ?
C5 C6 1.385(3) . ?
C5 H5 0.9300 . ?
C6 C7 1.484(3) . ?
C7 C8 1.338(3) . ?
C7 C24 1.494(3) . ?
C8 C15 1.466(3) . ?
C8 C14 1.496(3) . ?
C9 C14 1.378(3) . ?
C9 C10 1.380(3) . ?
C9 H9 0.9300 . ?
C10 C11 1.362(4) . ?
C10 H10 0.9300 . ?
C11 C12 1.360(4) . ?
C11 H11 0.9300 . ?
C12 C13 1.384(3) . ?
C12 H12 0.9300 . ?
C13 C14 1.377(3) . ?
C13 H13 0.9300 . ?
C15 C16 1.383(3) . ?
C15 C20 1.410(3) . ?
C16 C17 1.389(3) . ?
C16 H16 0.9300 . ?
C17 C18 1.355(3) . ?
C17 H17 0.9300 . ?
C18 C19 1.406(3) . ?
C18 H18 0.9300 . ?
C19 C20 1.396(3) . ?
C19 C21 1.424(3) . ?
C21 C22 1.331(3) . ?
C21 H21 0.9300 . ?
C22 C23 1.430(3) . ?
C22 H22 0.9300 . ?
C24 H24A 1.00(2) . ?
C24 H24B 1.01(2) . ?

loop_
_geom_torsion_atom_site_label_1
_geom_torsion_atom_site_label_2
_geom_torsion_atom_site_label_3
_geom_torsion_atom_site_label_4
_geom_torsion
_geom_torsion_site_symmetry_1
_geom_torsion_site_symmetry_2
_geom_torsion_site_symmetry_3
_geom_torsion_site_symmetry_4
_geom_torsion_publ_flag
C6 C1 C2 C3 0.8(4) . . . . ?
C1 C2 C3 C4 0.2(4) . . . . ?
C2 C3 C4 C5 -1.0(4) . . . . ?
C3 C4 C5 C6 0.7(4) . . . . ?
C2 C1 C6 C5 -1.1(4) . . . . ?
C2 C1 C6 C7 -179.1(2) . . . . ?
C4 C5 C6 C1 0.4(3) . . . . ?
C4 C5 C6 C7 178.4(2) . . . . ?
C1 C6 C7 C8 -119.6(3) . . . . ?
C5 C6 C7 C8 62.5(3) . . . . ?
C1 C6 C7 C24 61.7(3) . . . . ?
C5 C6 C7 C24 -116.2(2) . . . . ?
C6 C7 C8 C15 -179.2(2) . . . . ?
C24 C7 C8 C15 -0.6(3) . . . . ?
C6 C7 C8 C14 3.8(4) . . . . ?
C24 C7 C8 C14 -177.6(2) . . . . ?
C14 C9 C10 C11 -0.3(4) . . . . ?
C9 C10 C11 C12 0.6(5) . . . . ?
C10 C11 C12 C13 -0.5(5) . . . . ?
C11 C12 C13 C14 0.2(4) . . . . ?
C12 C13 C14 C9 0.0(4) . . . . ?
C12 C13 C14 C8 -178.0(2) . . . . ?
C10 C9 C14 C13 0.0(4) . . . . ?
C10 C9 C14 C8 178.1(2) . . . . ?
C7 C8 C14 C13 -112.0(3) . . . . ?
C15 C8 C14 C13 71.0(3) . . . . ?
C7 C8 C14 C9 70.0(3) . . . . ?
C15 C8 C14 C9 -107.0(3) . . . . ?
C7 C8 C15 C16 -178.9(2) . . . . ?
C14 C8 C15 C16 -1.8(3) . . . . ?
C7 C8 C15 C20 0.3(3) . . . . ?
C14 C8 C15 C20 177.4(2) . . . . ?
C20 C15 C16 C17 -0.2(4) . . . . ?
C8 C15 C16 C17 179.1(2) . . . . ?
C15 C16 C17 C18 0.6(4) . . . . ?
C16 C17 C18 C19 -0.4(4) . . . . ?
C17 C18 C19 C20 -0.3(4) . . . . ?
C17 C18 C19 C21 -179.1(2) . . . . ?
C23 N1 C20 C19 0.1(3) . . . . ?
C24 N1 C20 C19 -179.2(2) . . . . ?
C23 N1 C20 C15 -178.8(2) . . . . ?
C24 N1 C20 C15 2.0(3) . . . . ?
C18 C19 C20 N1 -178.1(2) . . . . ?
C21 C19 C20 N1 0.8(3) . . . . ?
C18 C19 C20 C15 0.7(3) . . . . ?
C21 C19 C20 C15 179.6(2) . . . . ?
C16 C15 C20 N1 178.3(2) . . . . ?
C8 C15 C20 N1 -1.0(3) . . . . ?
C16 C15 C20 C19 -0.5(3) . . . . ?
C8 C15 C20 C19 -179.8(2) . . . . ?
C20 C19 C21 C22 -0.8(4) . . . . ?
C18 C19 C21 C22 178.1(2) . . . . ?
C19 C21 C22 C23 -0.2(4) . . . . ?
C20 N1 C23 O1 179.2(2) . . . . ?
C24 N1 C23 O1 -1.5(3) . . . . ?
C20 N1 C23 C22 -1.0(3) . . . . ?
C24 N1 C23 C22 178.4(2) . . . . ?
C21 C22 C23 O1 -179.1(2) . . . . ?
C21 C22 C23 N1 1.1(3) . . . . ?
C20 N1 C24 C7 -2.1(3) . . . . ?
C23 N1 C24 C7 178.55(19) . . . . ?
C8 C7 C24 N1 1.5(3) . . . . ?
C6 C7 C24 N1 -179.84(19) . . . . ?
